data_2239599
loop_
_publ_author_name
'El-Hiti, Gamal A.'
'Smith, Keith'
'Hegazy, Amany S.'
'Alotaibi, Mohammad Hayal'
'Kariuki, Benson M.'

_publ_section_title
;
 1-(2-Bromo-4-chlorophenyl)-3,3-dimethylthiourea
;
_journal_issue 6
_journal_name_full 'Acta Crystallographica Section E'
_journal_page_first o704
_journal_paper_doi 10.1107/S1600536814011350
_journal_volume 70
_journal_year 2014
_chemical_formula_iupac 'C9 H10 Br Cl N2 S'
_chemical_formula_moiety 'C9 H10 Br Cl N2 S'
_chemical_formula_sum 'C9 H10 Br Cl N2 S'
_chemical_formula_weight 293.61
_chemical_name_systematic
;
1-(2-Bromo-4-chlorophenyl)-3,3-dimethylthiourea
;
_space_group_crystal_system monoclinic
_space_group_IT_number 14
_space_group_name_Hall '-P 2yn'
_space_group_name_H-M_alt 'P 1 21/n 1'
_symmetry_space_group_name_Hall '-P 2yn'
_symmetry_space_group_name_H-M 'P 1 21/n 1'
_atom_sites_solution_hydrogens geom
_audit_creation_method SHELXL-2013
_cell_angle_alpha 90
_cell_angle_beta 115.386(3)
_cell_angle_gamma 90
_cell_formula_units_Z 4
_cell_length_a 12.1369(3)
_cell_length_b 7.9431(2)
_cell_length_c 13.2230(4)
_cell_measurement_reflns_used 2078
_cell_measurement_temperature 296(2)
_cell_measurement_theta_max 75.515
_cell_measurement_theta_min 4.142
_cell_volume 1151.67(6)
_computing_cell_refinement
;
CrysAlis PRO (Agilent, 2014)
;
_computing_data_collection
;
CrysAlis PRO (Agilent, 2014)
;
_computing_data_reduction
;
CrysAlis PRO (Agilent, 2014)
;
_computing_molecular_graphics 'ORTEP-3 for Windows (Farrugia, 2012)'
_computing_publication_material
;
WinGX (Farrugia, 2012)
;
_computing_structure_refinement 'SHELXL2013 (Sheldrick, 2008)'
_computing_structure_solution 'SHELXS2013 (Sheldrick, 2008)'
_diffrn_ambient_temperature 296(2)
_diffrn_measured_fraction_theta_full 0.997
_diffrn_measured_fraction_theta_max 0.969
_diffrn_measurement_device_type 'Agilent SuperNova (Dual, Cu at zero, Atlas)'
_diffrn_measurement_method '\w scans'
_diffrn_radiation_monochromator mirror
_diffrn_radiation_source 'SuperNova (Cu) X-ray Source'
_diffrn_radiation_type CuK\a
_diffrn_radiation_wavelength 1.5418
_diffrn_reflns_av_R_equivalents 0.0149
_diffrn_reflns_limit_h_max 14
_diffrn_reflns_limit_h_min -13
_diffrn_reflns_limit_k_max 6
_diffrn_reflns_limit_k_min -9
_diffrn_reflns_limit_l_max 15
_diffrn_reflns_limit_l_min -16
_diffrn_reflns_number 4291
_diffrn_reflns_theta_full 67.680
_diffrn_reflns_theta_max 73.515
_diffrn_reflns_theta_min 4.142
_diffrn_standards_interval_count 0
_diffrn_standards_interval_time 0
_diffrn_standards_number 0
_exptl_absorpt_coefficient_mu 8.395
_exptl_absorpt_correction_T_max 1.00000
_exptl_absorpt_correction_T_min 0.58010
_exptl_absorpt_correction_type multi-scan
_exptl_absorpt_process_details
;
(CrysAlis PRO; Agilent, 2014)
;
_exptl_crystal_colour colourless
_exptl_crystal_density_diffrn 1.693
_exptl_crystal_description plate
_exptl_crystal_F_000 584
_exptl_crystal_size_max 0.283
_exptl_crystal_size_mid 0.204
_exptl_crystal_size_min 0.093
_refine_diff_density_max 0.334
_refine_diff_density_min -0.388
_refine_ls_extinction_coef 0.0048(3)
_refine_ls_extinction_expression Fc^*^=kFc[1+0.001xFc^2^\l^3^/sin(2\q)]^-1/4^
_refine_ls_extinction_method 'SHELXL2013 (Sheldrick, 2008)'
_refine_ls_goodness_of_fit_ref 1.040
_refine_ls_hydrogen_treatment constr
_refine_ls_matrix_type full
_refine_ls_number_parameters 130
_refine_ls_number_reflns 2245
_refine_ls_number_restraints 0
_refine_ls_restrained_S_all 1.040
_refine_ls_R_factor_all 0.0304
_refine_ls_R_factor_gt 0.0279
_refine_ls_shift/su_max 0.002
_refine_ls_shift/su_mean 0.000
_refine_ls_structure_factor_coef Fsqd
_refine_ls_weighting_details 'w=1/[\s^2^(Fo^2^)+(0.0429P)^2^+0.4682P] where P=(Fo^2^+2Fc^2^)/3'
_refine_ls_weighting_scheme calc
_refine_ls_wR_factor_gt 0.0752
_refine_ls_wR_factor_ref 0.0771
_reflns_number_gt 2078
_reflns_number_total 2245
_reflns_threshold_expression I>2\s(I)
_cod_data_source_file cv5457sup1.cif
_cod_data_source_block I
_cod_database_code 2239599
_cod_database_fobs_code 2239599
_shelx_space_group_comment
;
The symmetry employed for this shelxl refinement is uniquely defined
by the following loop, which should always be used as a source of
symmetry information in preference to the above space-group names.
They are only intended as comments.
;
_shelx_estimated_absorpt_t_min 0.200
_shelx_estimated_absorpt_t_max 0.509
_shelxl_version_number .2013

loop_
_space_group_symop_operation_xyz
'x, y, z'
'-x+1/2, y+1/2, -z+1/2'
'-x, -y, -z'
'x-1/2, -y-1/2, z-1/2'

loop_
_atom_site_type_symbol
_atom_site_label
_atom_site_fract_x
_atom_site_fract_y
_atom_site_fract_z
_atom_site_U_iso_or_equiv
_atom_site_adp_type
_atom_site_calc_flag
_atom_site_occupancy
C C1 0.85876(18) 0.0661(3) 0.22866(16) 0.0377(4) Uani d 1
C C2 0.85637(19) 0.1344(3) 0.13058(16) 0.0404(4) Uani d 1
C C3 0.9605(2) 0.1405(3) 0.11271(19) 0.0495(5) Uani d 1
H H3 0.9581 0.1851 0.0468 0.059 Uiso calc 1
C C4 1.0675(2) 0.0794(3) 0.1942(2) 0.0523(5) Uani d 1
C C5 1.0726(2) 0.0087(3) 0.29241(19) 0.0497(5) Uani d 1
H H5 1.1455 -0.0334 0.3465 0.060 Uiso calc 1
C C6 0.96763(19) 0.0022(3) 0.30797(17) 0.0440(5) Uani d 1
H H6 0.9699 -0.0460 0.3729 0.053 Uiso calc 1
C C7 0.72784(18) 0.1177(3) 0.32603(16) 0.0379(4) Uani d 1
C C8 0.5801(3) 0.1471(4) 0.4043(2) 0.0638(7) Uani d 1
H H8A 0.5786 0.0517 0.4483 0.096 Uiso calc 1
H H8B 0.5006 0.1978 0.3710 0.096 Uiso calc 1
H H8C 0.6383 0.2278 0.4515 0.096 Uiso calc 1
C C9 0.5176(2) 0.0190(4) 0.2169(2) 0.0569(6) Uani d 1
H H9A 0.5032 0.0890 0.1533 0.085 Uiso calc 1
H H9B 0.4443 0.0110 0.2274 0.085 Uiso calc 1
H H9C 0.5416 -0.0913 0.2045 0.085 Uiso calc 1
Br Br1 0.70976(2) 0.22178(4) 0.01974(2) 0.05768(14) Uani d 1
Cl Cl1 1.19895(7) 0.08827(15) 0.17270(8) 0.0936(3) Uani d 1
N N1 0.74917(15) 0.0536(3) 0.24110(14) 0.0442(4) Uani d 1
H H1 0.6901 -0.0001 0.1897 0.053 Uiso calc 1
N N2 0.61441(17) 0.0925(3) 0.31655(16) 0.0470(4) Uani d 1
S S1 0.83592(5) 0.22395(7) 0.43366(4) 0.04637(16) Uani d 1

loop_
_atom_site_aniso_label
_atom_site_aniso_U_11
_atom_site_aniso_U_22
_atom_site_aniso_U_33
_atom_site_aniso_U_12
_atom_site_aniso_U_13
_atom_site_aniso_U_23
C1 0.0377(9) 0.0420(10) 0.0314(9) -0.0038(8) 0.0129(7) -0.0039(8)
C2 0.0436(10) 0.0403(10) 0.0335(9) -0.0009(8) 0.0128(8) -0.0013(8)
C3 0.0570(13) 0.0531(13) 0.0436(11) -0.0046(10) 0.0264(10) 0.0013(10)
C4 0.0437(11) 0.0644(15) 0.0526(12) -0.0043(10) 0.0242(10) -0.0078(11)
C5 0.0395(10) 0.0595(14) 0.0420(11) 0.0018(9) 0.0098(9) -0.0050(10)
C6 0.0451(10) 0.0495(12) 0.0327(9) 0.0004(9) 0.0123(8) 0.0013(8)
C7 0.0420(10) 0.0375(10) 0.0312(9) 0.0047(8) 0.0128(8) 0.0048(7)
C8 0.0684(15) 0.0766(18) 0.0611(15) 0.0111(14) 0.0416(13) 0.0006(13)
C9 0.0376(10) 0.0679(16) 0.0603(14) 0.0018(10) 0.0164(10) -0.0056(12)
Br1 0.05856(19) 0.0600(2) 0.04035(17) 0.01302(11) 0.00771(12) 0.00683(10)
Cl1 0.0558(4) 0.1432(9) 0.0976(6) -0.0020(4) 0.0480(4) -0.0011(6)
N1 0.0376(8) 0.0595(11) 0.0339(8) -0.0088(8) 0.0138(7) -0.0088(8)
N2 0.0435(9) 0.0547(11) 0.0451(9) 0.0054(8) 0.0213(8) -0.0008(8)
S1 0.0545(3) 0.0447(3) 0.0308(3) 0.0000(2) 0.0096(2) -0.00197(19)

loop_
_atom_type_symbol
_atom_type_description
_atom_type_scat_dispersion_real
_atom_type_scat_dispersion_imag
_atom_type_scat_source
C C 0.0181 0.0091 'International Tables Vol C Tables 4.2.6.8 and 6.1.1.4'
H H 0.0000 0.0000 'International Tables Vol C Tables 4.2.6.8 and 6.1.1.4'
Br Br -0.6763 1.2805 'International Tables Vol C Tables 4.2.6.8 and 6.1.1.4'
Cl Cl 0.3639 0.7018 'International Tables Vol C Tables 4.2.6.8 and 6.1.1.4'
N N 0.0311 0.0180 'International Tables Vol C Tables 4.2.6.8 and 6.1.1.4'
S S 0.3331 0.5567 'International Tables Vol C Tables 4.2.6.8 and 6.1.1.4'

loop_
_geom_angle_atom_site_label_1
_geom_angle_atom_site_label_2
_geom_angle_atom_site_label_3
_geom_angle
C6 C1 C2 118.68(18)
C6 C1 N1 121.79(18)
C2 C1 N1 119.39(18)
C3 C2 C1 121.09(19)
C3 C2 Br1 118.76(16)
C1 C2 Br1 120.14(15)
C4 C3 C2 118.7(2)
C4 C3 H3 120.7
C2 C3 H3 120.7
C3 C4 C5 121.6(2)
C3 C4 Cl1 118.89(19)
C5 C4 Cl1 119.51(19)
C6 C5 C4 118.8(2)
C6 C5 H5 120.6
C4 C5 H5 120.6
C5 C6 C1 121.2(2)
C5 C6 H6 119.4
C1 C6 H6 119.4
N2 C7 N1 114.77(18)
N2 C7 S1 123.19(16)
N1 C7 S1 122.03(16)
N2 C8 H8A 109.5
N2 C8 H8B 109.5
H8A C8 H8B 109.5
N2 C8 H8C 109.5
H8A C8 H8C 109.5
H8B C8 H8C 109.5
N2 C9 H9A 109.5
N2 C9 H9B 109.5
H9A C9 H9B 109.5
N2 C9 H9C 109.5
H9A C9 H9C 109.5
H9B C9 H9C 109.5
C7 N1 C1 126.45(17)
C7 N1 H1 116.8
C1 N1 H1 116.8
C7 N2 C8 120.9(2)
C7 N2 C9 122.72(18)
C8 N2 C9 116.3(2)

loop_
_geom_bond_atom_site_label_1
_geom_bond_atom_site_label_2
_geom_bond_distance
C1 C6 1.384(3)
C1 C2 1.395(3)
C1 N1 1.412(3)
C2 C3 1.383(3)
C2 Br1 1.887(2)
C3 C4 1.372(3)
C3 H3 0.9300
C4 C5 1.392(3)
C4 Cl1 1.738(2)
C5 C6 1.375(3)
C5 H5 0.9300
C6 H6 0.9300
C7 N2 1.343(3)
C7 N1 1.355(3)
C7 S1 1.690(2)
C8 N2 1.457(3)
C8 H8A 0.9600
C8 H8B 0.9600
C8 H8C 0.9600
C9 N2 1.459(3)
C9 H9A 0.9600
C9 H9B 0.9600
C9 H9C 0.9600
N1 H1 0.8600

loop_
_geom_hbond_atom_site_label_D
_geom_hbond_atom_site_label_H
_geom_hbond_atom_site_label_A
_geom_hbond_site_symmetry_A
_geom_hbond_distance_DH
_geom_hbond_distance_HA
_geom_hbond_distance_DA
_geom_hbond_angle_DHA
N1 H1 S1 2_645 0.86 2.67 3.3488(19) 136.9
C9 H9B Cl1 1_455 0.96 2.81 3.696(2) 153.2
